data_7232624
loop_
_publ_author_name
'Emerson, Adrian J.'
'Knowles, Gregory P.'
'Chaffee, Alan L.'
'Batten, Stuart R.'
'Turner, David R.'

_publ_section_title
;
 p-Xylylenediamine derived ligands as flexible connectors in the design of
 porous coordination polymers
;
_journal_issue 19
_journal_name_full CrystEngComm
_journal_page_first 3074
_journal_paper_doi 10.1039/C9CE00371A
_journal_volume 21
_journal_year 2019
_chemical_formula_moiety '2(Cl), 2(C20 H19 N O4)'
_chemical_formula_sum 'C40 H38 Cl2 N2 O8'
_chemical_formula_weight 745.62
_space_group_crystal_system monoclinic
_space_group_IT_number 14
_space_group_name_Hall '-P 2ybc'
_space_group_name_H-M_alt 'P 1 21/c 1'
_symmetry_space_group_name_Hall '-P 2ybc'
_symmetry_space_group_name_H-M 'P 1 21/c 1'
_atom_sites_solution_hydrogens geom
_atom_sites_solution_primary dual
_audit_creation_date 2018-12-04
_audit_creation_method
;
Olex2 1.2
(compiled 2018.05.29 svn.r3508 for OlexSys, GUI svn.r5506)
;
_audit_update_record
;
2018-12-05 deposited with the CCDC.    2019-04-17 downloaded from the CCDC.
;
_cell_angle_alpha 90
_cell_angle_beta 105.68(3)
_cell_angle_gamma 90
_cell_formula_units_Z 4
_cell_length_a 21.074(4)
_cell_length_b 12.547(3)
_cell_length_c 14.060(3)
_cell_measurement_reflns_used 7810
_cell_measurement_temperature 100
_cell_measurement_theta_max 27.932
_cell_measurement_theta_min 1.004
_cell_volume 3579.3(14)
_computing_cell_refinement 'XDS (Kabsch, 1993)'
_computing_data_collection 'BluIce (McPhillips, 2002)'
_computing_data_reduction 'XDS (Kabsch, 1993)'
_computing_molecular_graphics 'Olex2 (Dolomanov et al., 2009)'
_computing_publication_material 'Olex2 (Dolomanov et al., 2009)'
_computing_structure_refinement 'ShelXL-2018 (Sheldrick, 2015)'
_computing_structure_solution 'ShelXT-2018 (Sheldrick, 2015)'
_diffrn_ambient_temperature 100
_diffrn_measured_fraction_theta_full 0.995
_diffrn_measured_fraction_theta_max 0.993
_diffrn_measurement_device_type 'ADSC Quantum 210r'
_diffrn_measurement_method 'Phi Scan'
_diffrn_radiation_monochromator 'Silicon Double Crystal'
_diffrn_radiation_type Synchrotron
_diffrn_radiation_wavelength 0.7108
_diffrn_reflns_av_R_equivalents 0.0454
_diffrn_reflns_av_unetI/netI 0.0324
_diffrn_reflns_Laue_measured_fraction_full 0.995
_diffrn_reflns_Laue_measured_fraction_max 0.993
_diffrn_reflns_limit_h_max 27
_diffrn_reflns_limit_h_min -27
_diffrn_reflns_limit_k_max 16
_diffrn_reflns_limit_k_min -16
_diffrn_reflns_limit_l_max 18
_diffrn_reflns_limit_l_min -18
_diffrn_reflns_number 33157
_diffrn_reflns_point_group_measured_fraction_full 0.995
_diffrn_reflns_point_group_measured_fraction_max 0.993
_diffrn_reflns_theta_full 25.000
_diffrn_reflns_theta_max 27.935
_diffrn_reflns_theta_min 1.004
_diffrn_source 'MX1 Beamline Australian Synchrotron'
_diffrn_standards_number 0
_exptl_absorpt_coefficient_mu 0.239
_exptl_absorpt_correction_type none
_exptl_crystal_colour 'clear light colourless'
_exptl_crystal_colour_lustre clear
_exptl_crystal_colour_modifier light
_exptl_crystal_colour_primary colourless
_exptl_crystal_density_diffrn 1.384
_exptl_crystal_density_method 'not measured'
_exptl_crystal_description needle
_exptl_crystal_F_000 1560
_exptl_crystal_recrystallization_method 'Re-crystallisation from solvent: Water, HCl'
_exptl_crystal_size_max 0.02
_exptl_crystal_size_mid 0.01
_exptl_crystal_size_min 0.01
_refine_diff_density_max 0.942
_refine_diff_density_min -0.558
_refine_diff_density_rms 0.103
_refine_ls_extinction_method none
_refine_ls_goodness_of_fit_ref 1.181
_refine_ls_hydrogen_treatment constr
_refine_ls_matrix_type full
_refine_ls_number_parameters 473
_refine_ls_number_reflns 8524
_refine_ls_number_restraints 0
_refine_ls_restrained_S_all 1.181
_refine_ls_R_factor_all 0.0777
_refine_ls_R_factor_gt 0.0736
_refine_ls_shift/su_max 0.000
_refine_ls_shift/su_mean 0.000
_refine_ls_structure_factor_coef Fsqd
_refine_ls_weighting_details 'w=1/[\s^2^(Fo^2^)+(0.0159P)^2^+19.2863P] where P=(Fo^2^+2Fc^2^)/3'
_refine_ls_weighting_scheme calc
_refine_ls_wR_factor_gt 0.1923
_refine_ls_wR_factor_ref 0.1940
_reflns_Friedel_coverage 0.000
_reflns_number_gt 7805
_reflns_number_total 8524
_reflns_threshold_expression 'I > 2\s(I)'
_cod_data_source_file c9ce00371a2.cif
_cod_data_source_block h6p4pxycl2
_cod_depositor_comments 'Adding full bibliography for 7232624--7232630.cif.'
_cod_original_cell_volume 3579.3(13)
_cod_database_code 7232624
_shelx_shelxl_version_number 2018/3
_shelx_space_group_comment
;
The symmetry employed for this shelxl refinement is uniquely defined
by the following loop, which should always be used as a source of
symmetry information in preference to the above space-group names.
They are only intended as comments.
;
_shelx_estimated_absorpt_t_max 0.998
_shelx_estimated_absorpt_t_min 0.995
_olex2_refinement_description
;
1. Fixed Uiso
 At 1.2 times of:
  All C(H) groups, All C(H,H) groups, All N(H) groups
 At 1.5 times of:
  All O(H) groups
2.a Ternary CH refined with riding coordinates:
 N1(H1A), N2(H2)
2.b Secondary CH2 refined with riding coordinates:
 C1(H1B,H1C), C5(H5A,H5B), C13(H13A,H13B), C21(H21A,H21B), C25(H25A,H25B),
 C33(H33A,H33B)
2.c Aromatic/amide H refined with riding coordinates:
 C3(H3A), C4(H4), C7(H7), C8(H8), C10(H10), C11(H11), C15(H15), C16(H16),
 C18(H18), C19(H19), C23(H23), C24(H24), C27(H27), C28(H28), C30(H30), C31(H31),
  C35(H35), C36(H36), C38(H38), C39(H39)
2.d Idealised tetrahedral OH refined as rotating group:
 O1(H1), O3(H3), O5(H5), O7(H7A)
;
_olex2_submission_special_instructions 'No special instructions were received'

loop_
_space_group_symop_operation_xyz
'x, y, z'
'-x, y+1/2, -z+1/2'
'-x, -y, -z'
'x, -y-1/2, z-1/2'

loop_
_atom_site_label
_atom_site_type_symbol
_atom_site_fract_x
_atom_site_fract_y
_atom_site_fract_z
_atom_site_U_iso_or_equiv
_atom_site_adp_type
_atom_site_occupancy
_atom_site_site_symmetry_order
_atom_site_calc_flag
_atom_site_refinement_flags_posn
Cl1 Cl -0.01416(4) 0.36635(6) 0.12676(6) 0.01739(18) Uani 1 1 d .
Cl2 Cl 0.48223(4) 0.34562(7) 0.63052(7) 0.02079(19) Uani 1 1 d .
O1 O 0.34552(12) 0.2897(2) 0.5066(2) 0.0209(5) Uani 1 1 d .
H1 H 0.380981 0.323764 0.526068 0.031 Uiso 1 1 calc GR
O2 O 0.30305(13) 0.4537(2) 0.4927(2) 0.0229(6) Uani 1 1 d .
O3 O -0.22451(14) 0.3933(2) 0.4690(2) 0.0249(6) Uani 1 1 d .
H3 H -0.248619 0.440252 0.483689 0.037 Uiso 1 1 calc GR
O4 O -0.26014(13) 0.4678(2) 0.3203(2) 0.0240(6) Uani 1 1 d .
N1 N 0.00581(14) 0.1446(2) 0.2453(2) 0.0127(5) Uani 1 1 d .
H1A H 0.003526 0.214431 0.210328 0.015 Uiso 1 1 calc R
C1 C 0.04791(16) 0.0684(3) 0.2048(2) 0.0145(6) Uani 1 1 d .
H1B H 0.091471 0.101961 0.212020 0.017 Uiso 1 1 calc R
H1C H 0.055184 0.003246 0.246075 0.017 Uiso 1 1 calc R
C2 C 0.02050(15) 0.0355(3) 0.0982(2) 0.0123(6) Uani 1 1 d .
C3 C -0.00642(17) 0.1076(3) 0.0225(2) 0.0158(6) Uani 1 1 d .
H3A H -0.010808 0.180788 0.036815 0.019 Uiso 1 1 calc R
C4 C 0.02673(16) -0.0708(3) 0.0743(3) 0.0149(6) Uani 1 1 d .
H4 H 0.045457 -0.119838 0.125738 0.018 Uiso 1 1 calc R
C5 C 0.03818(16) 0.1616(3) 0.3549(2) 0.0144(6) Uani 1 1 d .
H5A H 0.009421 0.208325 0.381902 0.017 Uiso 1 1 calc R
H5B H 0.041131 0.091993 0.388957 0.017 Uiso 1 1 calc R
C6 C 0.10622(16) 0.2103(3) 0.3787(2) 0.0150(6) Uani 1 1 d .
C7 C 0.16207(17) 0.1477(3) 0.4144(3) 0.0175(7) Uani 1 1 d .
H7 H 0.157749 0.072508 0.417135 0.021 Uiso 1 1 calc R
C8 C 0.22408(17) 0.1940(3) 0.4460(3) 0.0180(7) Uani 1 1 d .
H8 H 0.261982 0.150456 0.469321 0.022 Uiso 1 1 calc R
C9 C 0.23067(16) 0.3046(3) 0.4435(3) 0.0158(6) Uani 1 1 d .
C10 C 0.17504(17) 0.3676(3) 0.4051(3) 0.0174(7) Uani 1 1 d .
H10 H 0.179470 0.442693 0.401600 0.021 Uiso 1 1 calc R
C11 C 0.11322(17) 0.3208(3) 0.3720(3) 0.0169(7) Uani 1 1 d .
H11 H 0.075626 0.363952 0.344893 0.020 Uiso 1 1 calc R
C12 C 0.29561(17) 0.3572(3) 0.4830(3) 0.0173(7) Uani 1 1 d .
C13 C -0.06388(16) 0.1022(3) 0.2306(3) 0.0160(6) Uani 1 1 d .
H13A H -0.083962 0.089549 0.159332 0.019 Uiso 1 1 calc R
H13B H -0.061733 0.032911 0.265093 0.019 Uiso 1 1 calc R
C14 C -0.10728(16) 0.1772(3) 0.2688(2) 0.0153(6) Uani 1 1 d .
C15 C -0.11861(18) 0.1618(3) 0.3613(3) 0.0192(7) Uani 1 1 d .
H15 H -0.099220 0.102562 0.400627 0.023 Uiso 1 1 calc R
C16 C -0.15816(18) 0.2325(3) 0.3963(3) 0.0185(7) Uani 1 1 d .
H16 H -0.166140 0.220880 0.458814 0.022 Uiso 1 1 calc R
C17 C -0.18587(17) 0.3202(3) 0.3395(3) 0.0171(7) Uani 1 1 d .
C18 C -0.17487(17) 0.3356(3) 0.2471(3) 0.0184(7) Uani 1 1 d .
H18 H -0.193461 0.395627 0.208242 0.022 Uiso 1 1 calc R
C19 C -0.13678(16) 0.2635(3) 0.2116(2) 0.0170(7) Uani 1 1 d .
H19 H -0.130810 0.273127 0.147558 0.020 Uiso 1 1 calc R
C20 C -0.22719(18) 0.4009(3) 0.3746(3) 0.0200(7) Uani 1 1 d .
O5 O 0.12897(13) 0.3981(2) 0.1438(2) 0.0250(6) Uani 1 1 d .
H5 H 0.088563 0.383970 0.130625 0.038 Uiso 1 1 calc GR
O6 O 0.13921(14) 0.2208(2) 0.1338(2) 0.0261(6) Uani 1 1 d .
O7 O 0.66886(13) 0.1125(2) 0.6517(2) 0.0252(6) Uani 1 1 d .
H7A H 0.695642 0.078320 0.696331 0.038 Uiso 1 1 calc GR
O8 O 0.72597(15) 0.0404(2) 0.5541(2) 0.0301(6) Uani 1 1 d .
N2 N 0.47747(14) 0.3739(2) 0.2335(2) 0.0157(6) Uani 1 1 d .
H2 H 0.474150 0.303203 0.199732 0.019 Uiso 1 1 calc R
C21 C 0.44118(17) 0.4557(3) 0.1592(3) 0.0201(7) Uani 1 1 d .
H21A H 0.395441 0.430684 0.130485 0.024 Uiso 1 1 calc R
H21B H 0.438930 0.523420 0.194278 0.024 Uiso 1 1 calc R
C22 C 0.47226(16) 0.4771(3) 0.0766(3) 0.0157(6) Uani 1 1 d .
C23 C 0.45968(19) 0.4110(3) -0.0055(3) 0.0216(7) Uani 1 1 d .
H23 H 0.432025 0.350427 -0.009416 0.026 Uiso 1 1 calc R
C24 C 0.51223(19) 0.5661(3) 0.0818(3) 0.0206(7) Uani 1 1 d .
H24 H 0.520395 0.611588 0.137828 0.025 Uiso 1 1 calc R
C25 C 0.44425(17) 0.3655(3) 0.3171(3) 0.0196(7) Uani 1 1 d .
H25A H 0.463314 0.304649 0.360261 0.024 Uiso 1 1 calc R
H25B H 0.453024 0.431196 0.357541 0.024 Uiso 1 1 calc R
C26 C 0.37078(17) 0.3500(3) 0.2779(3) 0.0174(7) Uani 1 1 d .
C27 C 0.32846(18) 0.4366(3) 0.2711(3) 0.0200(7) Uani 1 1 d .
H27 H 0.345857 0.504446 0.294626 0.024 Uiso 1 1 calc R
C28 C 0.26112(18) 0.4247(3) 0.2303(3) 0.0196(7) Uani 1 1 d .
H28 H 0.232552 0.484318 0.224783 0.024 Uiso 1 1 calc R
C29 C 0.23576(17) 0.3249(3) 0.1975(3) 0.0179(7) Uani 1 1 d .
C30 C 0.27751(18) 0.2372(3) 0.2065(3) 0.0207(7) Uani 1 1 d .
H30 H 0.259906 0.168680 0.185792 0.025 Uiso 1 1 calc R
C31 C 0.34476(18) 0.2502(3) 0.2458(3) 0.0198(7) Uani 1 1 d .
H31 H 0.373332 0.190646 0.250908 0.024 Uiso 1 1 calc R
C32 C 0.16348(18) 0.3074(3) 0.1551(3) 0.0205(7) Uani 1 1 d .
C33 C 0.55006(16) 0.4034(3) 0.2714(3) 0.0176(7) Uani 1 1 d .
H33A H 0.570236 0.402829 0.215489 0.021 Uiso 1 1 calc R
H33B H 0.553732 0.476654 0.298481 0.021 Uiso 1 1 calc R
C34 C 0.58754(16) 0.3287(3) 0.3499(3) 0.0165(6) Uani 1 1 d .
C35 C 0.58851(18) 0.3435(3) 0.4492(3) 0.0209(7) Uani 1 1 d .
H35 H 0.567346 0.403888 0.467646 0.025 Uiso 1 1 calc R
C36 C 0.61987(18) 0.2714(3) 0.5199(3) 0.0207(7) Uani 1 1 d .
H36 H 0.618618 0.280101 0.586466 0.025 Uiso 1 1 calc R
C37 C 0.65354(17) 0.1853(3) 0.4937(3) 0.0167(6) Uani 1 1 d .
C38 C 0.65668(16) 0.1735(3) 0.3970(3) 0.0174(7) Uani 1 1 d .
H38 H 0.682021 0.117545 0.380151 0.021 Uiso 1 1 calc R
C39 C 0.62273(16) 0.2437(3) 0.3248(3) 0.0172(7) Uani 1 1 d .
H39 H 0.623401 0.233960 0.258120 0.021 Uiso 1 1 calc R
C40 C 0.68647(18) 0.1049(3) 0.5678(3) 0.0196(7) Uani 1 1 d .

loop_
_atom_site_aniso_label
_atom_site_aniso_U_11
_atom_site_aniso_U_22
_atom_site_aniso_U_33
_atom_site_aniso_U_23
_atom_site_aniso_U_13
_atom_site_aniso_U_12
Cl1 0.0184(4) 0.0124(4) 0.0216(4) -0.0021(3) 0.0058(3) 0.0003(3)
Cl2 0.0181(4) 0.0181(4) 0.0256(4) -0.0015(3) 0.0048(3) -0.0011(3)
O1 0.0144(11) 0.0214(13) 0.0245(13) -0.0046(11) 0.0012(10) 0.0011(10)
O2 0.0199(12) 0.0187(13) 0.0311(15) -0.0093(11) 0.0086(11) -0.0010(10)
O3 0.0288(14) 0.0245(14) 0.0235(13) -0.0059(11) 0.0108(11) 0.0051(11)
O4 0.0253(13) 0.0197(13) 0.0259(14) -0.0040(11) 0.0049(11) 0.0044(11)
N1 0.0168(13) 0.0100(12) 0.0102(12) -0.0007(10) 0.0019(10) 0.0017(10)
C1 0.0174(15) 0.0136(15) 0.0125(15) -0.0006(12) 0.0039(12) 0.0019(12)
C2 0.0145(14) 0.0116(14) 0.0114(14) -0.0019(12) 0.0047(11) -0.0003(11)
C3 0.0204(16) 0.0126(15) 0.0138(15) 0.0002(12) 0.0035(12) -0.0001(12)
C4 0.0174(15) 0.0115(15) 0.0154(15) 0.0026(12) 0.0036(12) 0.0015(12)
C5 0.0185(15) 0.0151(15) 0.0092(14) -0.0039(12) 0.0031(12) -0.0010(12)
C6 0.0174(15) 0.0157(16) 0.0109(14) -0.0038(12) 0.0023(12) -0.0008(12)
C7 0.0227(17) 0.0117(15) 0.0165(16) -0.0025(12) 0.0025(13) 0.0018(13)
C8 0.0184(16) 0.0153(16) 0.0185(16) -0.0011(13) 0.0020(13) 0.0047(13)
C9 0.0163(15) 0.0147(16) 0.0163(15) -0.0021(13) 0.0041(12) 0.0009(12)
C10 0.0190(16) 0.0144(15) 0.0195(16) -0.0026(13) 0.0061(13) -0.0004(13)
C11 0.0165(15) 0.0156(16) 0.0178(16) 0.0000(13) 0.0034(12) 0.0015(12)
C12 0.0179(16) 0.0193(17) 0.0157(16) -0.0030(13) 0.0064(13) 0.0013(13)
C13 0.0157(15) 0.0158(16) 0.0167(16) -0.0035(13) 0.0049(12) -0.0030(12)
C14 0.0141(14) 0.0166(16) 0.0148(15) -0.0029(13) 0.0030(12) -0.0026(12)
C15 0.0237(17) 0.0175(16) 0.0166(16) 0.0008(13) 0.0058(13) -0.0006(13)
C16 0.0247(17) 0.0192(17) 0.0135(15) -0.0026(13) 0.0086(13) -0.0018(14)
C17 0.0158(15) 0.0173(16) 0.0179(16) -0.0053(13) 0.0042(12) -0.0021(13)
C18 0.0161(15) 0.0184(16) 0.0197(17) -0.0010(13) 0.0035(13) 0.0004(13)
C19 0.0153(15) 0.0235(18) 0.0120(15) -0.0007(13) 0.0035(12) 0.0021(13)
C20 0.0195(16) 0.0188(17) 0.0221(17) -0.0029(14) 0.0064(14) -0.0045(13)
O5 0.0175(12) 0.0193(13) 0.0396(16) -0.0002(12) 0.0101(12) 0.0000(10)
O6 0.0258(14) 0.0214(14) 0.0324(15) -0.0020(12) 0.0103(12) -0.0056(11)
O7 0.0226(13) 0.0315(15) 0.0207(13) 0.0096(11) 0.0044(10) 0.0051(11)
O8 0.0355(16) 0.0237(14) 0.0298(15) 0.0020(12) 0.0071(12) 0.0132(12)
N2 0.0141(13) 0.0187(14) 0.0148(13) 0.0034(11) 0.0049(10) 0.0007(11)
C21 0.0190(16) 0.0222(18) 0.0205(17) 0.0072(14) 0.0075(13) 0.0052(14)
C22 0.0150(15) 0.0157(16) 0.0171(16) 0.0029(13) 0.0058(12) 0.0021(12)
C23 0.0256(18) 0.0185(17) 0.0211(17) 0.0014(14) 0.0068(14) -0.0068(14)
C24 0.0304(19) 0.0158(16) 0.0163(16) -0.0017(13) 0.0078(14) -0.0024(14)
C25 0.0212(17) 0.0217(17) 0.0175(16) 0.0030(14) 0.0079(13) 0.0011(14)
C26 0.0193(16) 0.0210(17) 0.0140(15) 0.0033(13) 0.0079(12) 0.0006(13)
C27 0.0230(17) 0.0168(16) 0.0230(17) -0.0005(14) 0.0108(14) -0.0024(13)
C28 0.0203(17) 0.0186(17) 0.0230(17) 0.0022(14) 0.0110(14) 0.0017(13)
C29 0.0207(16) 0.0170(16) 0.0197(16) 0.0009(13) 0.0115(13) -0.0006(13)
C30 0.0245(18) 0.0161(16) 0.0242(18) -0.0007(14) 0.0111(14) -0.0010(14)
C31 0.0234(17) 0.0170(16) 0.0219(17) 0.0030(14) 0.0108(14) 0.0034(14)
C32 0.0224(17) 0.0205(17) 0.0215(17) 0.0007(14) 0.0111(14) -0.0010(14)
C33 0.0163(15) 0.0167(16) 0.0202(16) 0.0059(13) 0.0056(13) 0.0010(13)
C34 0.0158(15) 0.0162(16) 0.0174(16) 0.0022(13) 0.0042(12) 0.0000(12)
C35 0.0242(17) 0.0192(17) 0.0186(17) -0.0031(14) 0.0048(14) 0.0051(14)
C36 0.0235(17) 0.0240(18) 0.0146(16) -0.0024(14) 0.0049(13) 0.0042(14)
C37 0.0163(15) 0.0144(15) 0.0179(16) 0.0013(13) 0.0021(12) -0.0006(12)
C38 0.0144(15) 0.0147(15) 0.0217(17) -0.0020(13) 0.0026(13) 0.0009(12)
C39 0.0162(15) 0.0199(17) 0.0158(15) -0.0002(13) 0.0049(12) -0.0003(13)
C40 0.0196(16) 0.0165(16) 0.0212(17) 0.0009(14) 0.0029(13) -0.0012(13)

loop_
_atom_type_symbol
_atom_type_description
_atom_type_scat_dispersion_real
_atom_type_scat_dispersion_imag
_atom_type_scat_source
C C 0.0033 0.0016 'International Tables Vol C Tables 4.2.6.8 and 6.1.1.4'
H H 0.0000 0.0000 'International Tables Vol C Tables 4.2.6.8 and 6.1.1.4'
Cl Cl 0.1484 0.1585 'International Tables Vol C Tables 4.2.6.8 and 6.1.1.4'
N N 0.0061 0.0033 'International Tables Vol C Tables 4.2.6.8 and 6.1.1.4'
O O 0.0106 0.0060 'International Tables Vol C Tables 4.2.6.8 and 6.1.1.4'

loop_
_geom_angle_atom_site_label_1
_geom_angle_atom_site_label_2
_geom_angle_atom_site_label_3
_geom_angle
_geom_angle_site_symmetry_1
_geom_angle_site_symmetry_3
C12 O1 H1 109.5 . .
C20 O3 H3 109.5 . .
C1 N1 H1A 108.9 . .
C1 N1 C5 108.7(2) . .
C1 N1 C13 111.7(2) . .
C5 N1 H1A 108.9 . .
C5 N1 C13 109.8(3) . .
C13 N1 H1A 108.9 . .
N1 C1 H1B 108.3 . .
N1 C1 H1C 108.3 . .
H1B C1 H1C 107.4 . .
C2 C1 N1 116.0(3) . .
C2 C1 H1B 108.3 . .
C2 C1 H1C 108.3 . .
C3 C2 C1 123.2(3) . .
C4 C2 C1 117.8(3) . .
C4 C2 C3 118.8(3) . .
C2 C3 H3A 120.5 . .
C4 C3 C2 119.1(3) 3 .
C4 C3 H3A 120.5 3 .
C2 C4 H4 119.0 . .
C3 C4 C2 122.1(3) 3 .
C3 C4 H4 119.0 3 .
N1 C5 H5A 108.6 . .
N1 C5 H5B 108.6 . .
H5A C5 H5B 107.5 . .
C6 C5 N1 114.8(3) . .
C6 C5 H5A 108.6 . .
C6 C5 H5B 108.6 . .
C7 C6 C5 120.7(3) . .
C7 C6 C11 119.3(3) . .
C11 C6 C5 119.8(3) . .
C6 C7 H7 119.6 . .
C8 C7 C6 120.7(3) . .
C8 C7 H7 119.6 . .
C7 C8 H8 120.0 . .
C7 C8 C9 119.9(3) . .
C9 C8 H8 120.0 . .
C8 C9 C10 119.6(3) . .
C8 C9 C12 121.4(3) . .
C10 C9 C12 119.1(3) . .
C9 C10 H10 119.9 . .
C11 C10 C9 120.3(3) . .
C11 C10 H10 119.9 . .
C6 C11 H11 119.9 . .
C10 C11 C6 120.1(3) . .
C10 C11 H11 119.9 . .
O1 C12 C9 113.5(3) . .
O2 C12 O1 122.5(3) . .
O2 C12 C9 124.0(3) . .
N1 C13 H13A 109.0 . .
N1 C13 H13B 109.0 . .
H13A C13 H13B 107.8 . .
C14 C13 N1 112.9(3) . .
C14 C13 H13A 109.0 . .
C14 C13 H13B 109.0 . .
C15 C14 C13 121.1(3) . .
C19 C14 C13 119.9(3) . .
C19 C14 C15 118.9(3) . .
C14 C15 H15 119.7 . .
C16 C15 C14 120.6(3) . .
C16 C15 H15 119.7 . .
C15 C16 H16 120.1 . .
C17 C16 C15 119.9(3) . .
C17 C16 H16 120.1 . .
C16 C17 C18 119.7(3) . .
C16 C17 C20 122.3(3) . .
C18 C17 C20 118.0(3) . .
C17 C18 H18 119.9 . .
C19 C18 C17 120.1(3) . .
C19 C18 H18 119.9 . .
C14 C19 H19 119.6 . .
C18 C19 C14 120.7(3) . .
C18 C19 H19 119.6 . .
O3 C20 C17 114.3(3) . .
O4 C20 O3 123.0(3) . .
O4 C20 C17 122.8(3) . .
C32 O5 H5 109.5 . .
C40 O7 H7A 109.5 . .
C21 N2 H2 108.4 . .
C21 N2 C25 109.1(3) . .
C21 N2 C33 110.4(3) . .
C25 N2 H2 108.4 . .
C33 N2 H2 108.4 . .
C33 N2 C25 111.9(3) . .
N2 C21 H21A 108.7 . .
N2 C21 H21B 108.7 . .
H21A C21 H21B 107.6 . .
C22 C21 N2 114.2(3) . .
C22 C21 H21A 108.7 . .
C22 C21 H21B 108.7 . .
C23 C22 C21 120.7(3) . .
C23 C22 C24 120.1(3) . .
C24 C22 C21 119.2(3) . .
C22 C23 H23 120.2 . .
C22 C23 C24 119.6(3) . 3_665
C24 C23 H23 120.2 3_665 .
C22 C24 H24 119.8 . .
C23 C24 C22 120.3(3) 3_665 .
C23 C24 H24 119.8 3_665 .
N2 C25 H25A 109.3 . .
N2 C25 H25B 109.3 . .
H25A C25 H25B 108.0 . .
C26 C25 N2 111.5(3) . .
C26 C25 H25A 109.3 . .
C26 C25 H25B 109.3 . .
C27 C26 C25 119.9(3) . .
C31 C26 C25 120.6(3) . .
C31 C26 C27 119.4(3) . .
C26 C27 H27 119.7 . .
C28 C27 C26 120.6(3) . .
C28 C27 H27 119.7 . .
C27 C28 H28 120.3 . .
C27 C28 C29 119.5(3) . .
C29 C28 H28 120.3 . .
C28 C29 C30 120.3(3) . .
C28 C29 C32 121.5(3) . .
C30 C29 C32 118.1(3) . .
C29 C30 H30 120.1 . .
C31 C30 C29 119.8(3) . .
C31 C30 H30 120.1 . .
C26 C31 H31 119.8 . .
C30 C31 C26 120.4(3) . .
C30 C31 H31 119.8 . .
O5 C32 C29 112.7(3) . .
O6 C32 O5 123.9(3) . .
O6 C32 C29 123.3(3) . .
N2 C33 H33A 109.1 . .
N2 C33 H33B 109.1 . .
H33A C33 H33B 107.8 . .
C34 C33 N2 112.7(3) . .
C34 C33 H33A 109.1 . .
C34 C33 H33B 109.1 . .
C35 C34 C33 120.8(3) . .
C39 C34 C33 120.1(3) . .
C39 C34 C35 119.1(3) . .
C34 C35 H35 119.8 . .
C36 C35 C34 120.5(3) . .
C36 C35 H35 119.8 . .
C35 C36 H36 120.0 . .
C35 C36 C37 119.9(3) . .
C37 C36 H36 120.0 . .
C36 C37 C40 121.1(3) . .
C38 C37 C36 120.2(3) . .
C38 C37 C40 118.7(3) . .
C37 C38 H38 120.1 . .
C39 C38 C37 119.8(3) . .
C39 C38 H38 120.1 . .
C34 C39 H39 119.9 . .
C38 C39 C34 120.3(3) . .
C38 C39 H39 119.9 . .
O7 C40 C37 112.6(3) . .
O8 C40 O7 123.8(3) . .
O8 C40 C37 123.6(3) . .

loop_
_geom_bond_atom_site_label_1
_geom_bond_atom_site_label_2
_geom_bond_distance
_geom_bond_site_symmetry_2
O1 H1 0.8400 .
O1 C12 1.321(4) .
O2 C12 1.223(4) .
O3 H3 0.8400 .
O3 C20 1.317(5) .
O4 C20 1.218(5) .
N1 H1A 1.0000 .
N1 C1 1.516(4) .
N1 C5 1.522(4) .
N1 C13 1.522(4) .
C1 H1B 0.9900 .
C1 H1C 0.9900 .
C1 C2 1.510(4) .
C2 C3 1.396(5) .
C2 C4 1.391(4) .
C3 H3A 0.9500 .
C3 C4 1.391(5) 3
C4 H4 0.9500 .
C5 H5A 0.9900 .
C5 H5B 0.9900 .
C5 C6 1.511(5) .
C6 C7 1.391(5) .
C6 C11 1.400(5) .
C7 H7 0.9500 .
C7 C8 1.389(5) .
C8 H8 0.9500 .
C8 C9 1.396(5) .
C9 C10 1.396(5) .
C9 C12 1.485(5) .
C10 H10 0.9500 .
C10 C11 1.389(5) .
C11 H11 0.9500 .
C13 H13A 0.9900 .
C13 H13B 0.9900 .
C13 C14 1.509(5) .
C14 C15 1.397(5) .
C14 C19 1.391(5) .
C15 H15 0.9500 .
C15 C16 1.396(5) .
C16 H16 0.9500 .
C16 C17 1.391(5) .
C17 C18 1.394(5) .
C17 C20 1.503(5) .
C18 H18 0.9500 .
C18 C19 1.389(5) .
C19 H19 0.9500 .
O5 H5 0.8400 .
O5 C32 1.336(5) .
O6 C32 1.205(5) .
O7 H7A 0.8400 .
O7 C40 1.331(5) .
O8 C40 1.214(5) .
N2 H2 1.0000 .
N2 C21 1.515(4) .
N2 C25 1.526(4) .
N2 C33 1.523(4) .
C21 H21A 0.9900 .
C21 H21B 0.9900 .
C21 C22 1.504(5) .
C22 C23 1.387(5) .
C22 C24 1.389(5) .
C23 H23 0.9500 .
C23 C24 1.388(5) 3_665
C24 H24 0.9500 .
C25 H25A 0.9900 .
C25 H25B 0.9900 .
C25 C26 1.509(5) .
C26 C27 1.393(5) .
C26 C31 1.392(5) .
C27 H27 0.9500 .
C27 C28 1.388(5) .
C28 H28 0.9500 .
C28 C29 1.391(5) .
C29 C30 1.393(5) .
C29 C32 1.494(5) .
C30 H30 0.9500 .
C30 C31 1.385(5) .
C31 H31 0.9500 .
C33 H33A 0.9900 .
C33 H33B 0.9900 .
C33 C34 1.499(5) .
C34 C35 1.402(5) .
C34 C39 1.398(5) .
C35 H35 0.9500 .
C35 C36 1.375(5) .
C36 H36 0.9500 .
C36 C37 1.395(5) .
C37 C38 1.388(5) .
C37 C40 1.481(5) .
C38 H38 0.9500 .
C38 C39 1.387(5) .
C39 H39 0.9500 .
